data_4504932
loop_
_publ_author_name
'Zeng, Qingdao'
'Wu, Dongxia'
'Liu, Caiming'
'Ma, Hongwei'
'Lu, Jun'
'Xu, Shandong'
'Li, Yan'
'Wang, Chen'
'Bai, Chunli'

_publ_section_title
;
 Crystal Engineering Based on Polymeric Hydrogen-Bonded Supramolecules by
 Self-Assembling of 4,4&#x2018;-(9-Fluorenylidene)diphenol and
 4,4&#x2018;-Cyclohexylidenebisphenol with Bipyridines
;
_journal_issue 3
_journal_name_full 'Crystal Growth &amp; Design'
_journal_page_first 1041
_journal_paper_doi 10.1021/cg049650v
_journal_volume 5
_journal_year 2005
_chemical_formula_sum 'C35 H26 N2 O4'
_chemical_formula_weight 538.58
_chemical_name_systematic
; 
 ? 
;
_space_group_IT_number 15
_symmetry_cell_setting monoclinic
_symmetry_space_group_name_Hall '-C 2yc'
_symmetry_space_group_name_H-M 'C 1 2/c 1'
_atom_sites_solution_hydrogens geom
_atom_sites_solution_primary direct
_atom_sites_solution_secondary difmap
_audit_creation_method SHELXL-97
_cell_angle_alpha 90.00
_cell_angle_beta 105.97(3)
_cell_angle_gamma 90.00
_cell_formula_units_Z 4
_cell_length_a 18.988(4)
_cell_length_b 13.295(3)
_cell_length_c 11.009(2)
_cell_measurement_reflns_used 12801
_cell_measurement_temperature 293(2)
_cell_measurement_theta_max 27.48
_cell_measurement_theta_min 1.89
_cell_volume 2671.9(10)
_computing_cell_refinement 'Rapid Auto(Rigaku 2001)'
_computing_data_collection 'Rapid Auto(Rigaku 2001)'
_computing_data_reduction 'Rapid Auto(Rigaku 2001)'
_computing_structure_refinement 'SHELXL-97 (Sheldrick, 1997)'
_computing_structure_solution 'SHELXS-97 (Sheldrick, 1990)'
_diffrn_ambient_temperature 293(2)
_diffrn_measured_fraction_theta_full 0.999
_diffrn_measured_fraction_theta_max 0.999
_diffrn_measurement_device_type 'Rigaku Raxis Rapid IP'
_diffrn_measurement_method oscillation
_diffrn_radiation_monochromator graphite
_diffrn_radiation_source 'Rotating Anode'
_diffrn_radiation_type MoK\a
_diffrn_radiation_wavelength 0.71073
_diffrn_reflns_av_R_equivalents 0.0000
_diffrn_reflns_av_sigmaI/netI 0.0484
_diffrn_reflns_limit_h_max 24
_diffrn_reflns_limit_h_min -23
_diffrn_reflns_limit_k_max 17
_diffrn_reflns_limit_k_min -16
_diffrn_reflns_limit_l_max 13
_diffrn_reflns_limit_l_min -14
_diffrn_reflns_number 12801
_diffrn_reflns_theta_full 27.48
_diffrn_reflns_theta_max 27.48
_diffrn_reflns_theta_min 1.89
_exptl_absorpt_coefficient_mu 0.088
_exptl_absorpt_correction_T_max 0.9886
_exptl_absorpt_correction_T_min 0.9291
_exptl_absorpt_correction_type empirical
_exptl_absorpt_process_details abscor
_exptl_crystal_colour brown
_exptl_crystal_density_diffrn 1.339
_exptl_crystal_density_method 'not measured'
_exptl_crystal_description trunk
_exptl_crystal_F_000 1128
_exptl_crystal_size_max 0.85
_exptl_crystal_size_mid 0.29
_exptl_crystal_size_min 0.13
_refine_diff_density_max 0.258
_refine_diff_density_min -0.241
_refine_diff_density_rms 0.073
_refine_ls_extinction_method none
_refine_ls_goodness_of_fit_ref 1.030
_refine_ls_hydrogen_treatment mixed
_refine_ls_matrix_type full
_refine_ls_number_parameters 186
_refine_ls_number_reflns 3065
_refine_ls_number_restraints 0
_refine_ls_restrained_S_all 1.030
_refine_ls_R_factor_all 0.0765
_refine_ls_R_factor_gt 0.0442
_refine_ls_shift/su_max 0.000
_refine_ls_shift/su_mean 0.000
_refine_ls_structure_factor_coef Fsqd
_refine_ls_weighting_details 'calc w=1/[\s^2^(Fo^2^)+(0.0505P)^2^+0.0000P] where P=(Fo^2^+2Fc^2^)/3'
_refine_ls_weighting_scheme calc
_refine_ls_wR_factor_gt 0.1018
_refine_ls_wR_factor_ref 0.1112
_reflns_number_gt 1952
_reflns_number_total 3065
_reflns_threshold_expression >2sigma(I)
_cod_data_source_file cg049650vsi20050217_075539.cif
_cod_data_source_block a
_cod_depositor_comments
;
The following automatic conversions were performed:

'_symmetry_cell_setting' value 'Monoclinic' changed to 'monoclinic'
according to /home/saulius/struct/CIF-dictionaries/cif_core.dic
dictionary named 'cif_core.dic' version 2.4.1 from 2010-06-29.

Automatic conversion script
Id: cif_fix_values 1715 2011-07-08 13:25:40Z adriana 
;
_cod_original_cell_volume 2672.0(9)
_cod_original_sg_symbol_H-M C2/c
_cod_database_code 4504932

loop_
_symmetry_equiv_pos_as_xyz
'x, y, z'
'-x, y, -z+1/2'
'x+1/2, y+1/2, z'
'-x+1/2, y+1/2, -z+1/2'
'-x, -y, -z'
'x, -y, z-1/2'
'-x+1/2, -y+1/2, -z'
'x+1/2, -y+1/2, z-1/2'

loop_
_atom_site_label
_atom_site_type_symbol
_atom_site_fract_x
_atom_site_fract_y
_atom_site_fract_z
_atom_site_U_iso_or_equiv
_atom_site_adp_type
_atom_site_occupancy
_atom_site_symmetry_multiplicity
_atom_site_calc_flag
_atom_site_refinement_flags
C1 C 0.11311(7) 0.07247(10) 0.92870(13) 0.0408(3) Uani 1 1 d .
H1A H 0.1021 0.1233 0.9786 0.049 Uiso 1 1 calc R
C2 C 0.17597(8) 0.01511(11) 0.97571(13) 0.0450(4) Uani 1 1 d .
H2A H 0.2059 0.0271 1.0567 0.054 Uiso 1 1 calc R
C3 C 0.19398(8) -0.05950(11) 0.90265(14) 0.0479(4) Uani 1 1 d .
C4 C 0.14702(9) -0.07894(12) 0.78495(14) 0.0543(4) Uani 1 1 d .
H4A H 0.1577 -0.1304 0.7356 0.065 Uiso 1 1 calc R
C5 C 0.08476(8) -0.02263(11) 0.74054(13) 0.0502(4) Uani 1 1 d .
H5A H 0.0535 -0.0374 0.6614 0.060 Uiso 1 1 calc R
C6 C 0.06675(7) 0.05591(10) 0.81010(12) 0.0381(3) Uani 1 1 d .
C7 C 0.0000 0.12197(14) 0.7500 0.0371(4) Uani 1 2 d S
C8 C 0.02028(7) 0.19572(10) 0.65740(12) 0.0405(3) Uani 1 1 d .
C9 C 0.04541(8) 0.17612(12) 0.55278(14) 0.0508(4) Uani 1 1 d .
H9A H 0.0507 0.1102 0.5285 0.061 Uiso 1 1 calc R
C10 C 0.06258(9) 0.25589(14) 0.48457(16) 0.0603(5) Uani 1 1 d .
H10A H 0.0788 0.2431 0.4137 0.072 Uiso 1 1 calc R
C11 C 0.05576(10) 0.35382(14) 0.52099(18) 0.0664(5) Uani 1 1 d .
H11A H 0.0677 0.4065 0.4748 0.080 Uiso 1 1 calc R
C12 C 0.03124(9) 0.37449(12) 0.62587(16) 0.0596(4) Uani 1 1 d .
H12A H 0.0270 0.4406 0.6506 0.072 Uiso 1 1 calc R
C13 C 0.01317(7) 0.29510(10) 0.69342(13) 0.0443(3) Uani 1 1 d .
C14 C 0.34643(10) -0.11696(16) 1.38477(16) 0.0778(6) Uani 1 1 d .
H14A H 0.3884 -0.0774 1.4068 0.093 Uiso 1 1 calc R
C15 C 0.32457(10) -0.16499(15) 1.47714(16) 0.0727(6) Uani 1 1 d .
H15A H 0.3520 -0.1574 1.5608 0.087 Uiso 1 1 calc R
C16 C 0.26262(8) -0.22485(11) 1.44998(13) 0.0482(4) Uani 1 1 d .
C17 C 0.22630(9) -0.23346(13) 1.32291(15) 0.0575(4) Uani 1 1 d .
H17A H 0.1850 -0.2741 1.2984 0.069 Uiso 1 1 calc R
C18 C 0.24967(10) -0.18374(13) 1.23260(16) 0.0620(5) Uani 1 1 d .
H18A H 0.2236 -0.1908 1.1481 0.074 Uiso 1 1 calc R
N1 N 0.30913(7) -0.12515(11) 1.26283(13) 0.0579(4) Uani 1 1 d .
O1 O 0.25586(6) -0.11614(9) 0.94046(10) 0.0680(4) Uani 1 1 d .
H1B H 0.2779 -0.1015 1.0134 0.102 Uiso 1 1 calc R
O2 O 0.33199(7) -0.07687(10) 1.17615(11) 0.0785(4) Uani 1 1 d .

loop_
_atom_site_aniso_label
_atom_site_aniso_U_11
_atom_site_aniso_U_22
_atom_site_aniso_U_33
_atom_site_aniso_U_23
_atom_site_aniso_U_13
_atom_site_aniso_U_12
C1 0.0394(8) 0.0393(8) 0.0439(8) -0.0008(6) 0.0116(6) -0.0023(6)
C2 0.0396(8) 0.0507(9) 0.0422(8) 0.0045(7) 0.0072(6) -0.0004(7)
C3 0.0429(9) 0.0524(9) 0.0498(8) 0.0116(7) 0.0152(7) 0.0099(7)
C4 0.0596(10) 0.0554(9) 0.0480(8) -0.0016(7) 0.0148(8) 0.0193(8)
C5 0.0523(9) 0.0536(9) 0.0404(8) -0.0043(7) 0.0056(7) 0.0099(7)
C6 0.0365(7) 0.0365(7) 0.0416(7) 0.0025(6) 0.0116(6) -0.0004(6)
C7 0.0341(10) 0.0369(10) 0.0395(10) 0.000 0.0087(8) 0.000
C8 0.0306(7) 0.0414(8) 0.0472(8) 0.0027(6) 0.0071(6) -0.0002(6)
C9 0.0474(9) 0.0511(9) 0.0556(9) 0.0001(7) 0.0173(8) 0.0008(7)
C10 0.0571(10) 0.0659(11) 0.0647(10) 0.0108(9) 0.0285(9) 0.0013(9)
C11 0.0631(11) 0.0593(11) 0.0850(12) 0.0206(10) 0.0340(10) -0.0013(9)
C12 0.0564(10) 0.0425(9) 0.0850(12) 0.0092(8) 0.0279(9) 0.0003(7)
C13 0.0336(7) 0.0410(8) 0.0581(9) 0.0030(7) 0.0122(6) -0.0004(6)
C14 0.0559(11) 0.1039(16) 0.0630(11) 0.0087(11) -0.0011(9) -0.0249(10)
C15 0.0542(11) 0.0980(14) 0.0553(10) 0.0094(10) -0.0029(9) -0.0179(10)
C16 0.0368(8) 0.0502(9) 0.0540(9) -0.0014(7) 0.0062(7) 0.0100(7)
C17 0.0506(10) 0.0626(10) 0.0561(10) -0.0097(8) 0.0091(8) -0.0058(8)
C18 0.0540(10) 0.0756(12) 0.0513(9) -0.0060(9) 0.0060(8) -0.0018(9)
N1 0.0465(8) 0.0675(9) 0.0575(8) 0.0067(7) 0.0109(7) 0.0033(7)
O1 0.0556(7) 0.0823(8) 0.0627(7) 0.0071(6) 0.0104(6) 0.0308(6)
O2 0.0659(8) 0.1038(10) 0.0642(8) 0.0151(7) 0.0148(6) -0.0075(7)

loop_
_atom_type_symbol
_atom_type_description
_atom_type_scat_dispersion_real
_atom_type_scat_dispersion_imag
_atom_type_scat_source
C C 0.0033 0.0016 'International Tables Vol C Tables 4.2.6.8 and 6.1.1.4'
H H 0.0000 0.0000 'International Tables Vol C Tables 4.2.6.8 and 6.1.1.4'
N N 0.0061 0.0033 'International Tables Vol C Tables 4.2.6.8 and 6.1.1.4'
O O 0.0106 0.0060 'International Tables Vol C Tables 4.2.6.8 and 6.1.1.4'

loop_
_geom_angle_atom_site_label_1
_geom_angle_atom_site_label_2
_geom_angle_atom_site_label_3
_geom_angle
_geom_angle_site_symmetry_1
_geom_angle_site_symmetry_3
C6 C1 C2 121.64(13) . .
C3 C2 C1 120.19(13) . .
O1 C3 C2 123.49(14) . .
O1 C3 C4 117.64(14) . .
C2 C3 C4 118.86(13) . .
C5 C4 C3 120.23(14) . .
C4 C5 C6 122.12(14) . .
C1 C6 C5 116.86(13) . .
C1 C6 C7 123.65(12) . .
C5 C6 C7 119.40(11) . .
C6 C7 C6 110.16(15) 2_556 .
C6 C7 C8 108.85(7) 2_556 2_556
C6 C7 C8 114.01(7) . 2_556
C6 C7 C8 114.01(7) 2_556 .
C6 C7 C8 108.85(7) . .
C8 C7 C8 100.78(15) 2_556 .
C9 C8 C13 119.72(13) . .
C9 C8 C7 129.54(13) . .
C13 C8 C7 110.70(12) . .
C8 C9 C10 119.40(15) . .
C11 C10 C9 120.59(16) . .
C10 C11 C12 120.62(16) . .
C11 C12 C13 119.00(15) . .
C12 C13 C8 120.66(14) . .
C12 C13 C13 130.43(9) . 2_556
C8 C13 C13 108.90(8) . 2_556
N1 C14 C15 121.72(17) . .
C14 C15 C16 121.70(16) . .
C15 C16 C17 115.08(15) . .
C15 C16 C16 122.05(17) . 7_548
C17 C16 C16 122.88(18) . 7_548
C18 C17 C16 121.64(15) . .
N1 C18 C17 121.49(15) . .
O2 N1 C18 121.83(14) . .
O2 N1 C14 119.81(14) . .
C18 N1 C14 118.36(16) . .

loop_
_geom_bond_atom_site_label_1
_geom_bond_atom_site_label_2
_geom_bond_distance
_geom_bond_site_symmetry_2
C1 C6 1.3767(19) .
C1 C2 1.3908(19) .
C2 C3 1.378(2) .
C3 O1 1.3608(17) .
C3 C4 1.380(2) .
C4 C5 1.371(2) .
C5 C6 1.3922(19) .
C6 C7 1.5343(17) .
C7 C6 1.5343(17) 2_556
C7 C8 1.5379(18) 2_556
C7 C8 1.5379(18) .
C8 C9 1.387(2) .
C8 C13 1.3967(19) .
C9 C10 1.389(2) .
C10 C11 1.379(2) .
C11 C12 1.386(2) .
C12 C13 1.388(2) .
C13 C13 1.465(3) 2_556
C14 N1 1.339(2) .
C14 C15 1.359(2) .
C15 C16 1.383(2) .
C16 C17 1.384(2) .
C16 C16 1.477(3) 7_548
C17 C18 1.366(2) .
C18 N1 1.336(2) .
N1 O2 1.3189(17) .

loop_
_geom_hbond_atom_site_label_D
_geom_hbond_atom_site_label_H
_geom_hbond_atom_site_label_A
_geom_hbond_distance_DH
_geom_hbond_distance_HA
_geom_hbond_distance_DA
_geom_hbond_angle_DHA
O1 H1B O2 0.82 1.83 2.6515(19) 175.6
